data_4519384
loop_
_publ_author_name
'Navarro, Miquel'
'Alf\'erez, Macarena G.'
'de Sousa, Morgane'
'Miranda-Pizarro, Juan'
'Campos, Jes\'us'

_publ_section_title
;
 Dicoordinate Au(I)--Ethylene Complexes as Hydroamination Catalysts
;
_journal_issue 7
_journal_name_full 'ACS Catalysis'
_journal_page_first 4227
_journal_page_last 4241
_journal_paper_doi 10.1021/acscatal.1c05823
_journal_volume 12
_journal_year 2022
_chemical_formula_moiety 'C31 H49 Au P, F6 Sb'
_chemical_formula_sum 'C31 H49 Au F6 P Sb'
_chemical_formula_weight 885.39
_space_group_crystal_system triclinic
_space_group_IT_number 2
_space_group_name_Hall '-P 1'
_space_group_name_H-M_alt 'P -1'
_atom_sites_solution_hydrogens geom
_atom_sites_solution_primary direct
_audit_creation_date 2021-12-15
_audit_creation_method
;
Olex2 1.3
(compiled 2020.11.12 svn.r5f609507 for OlexSys, GUI svn.r6408)
;
_cell_angle_alpha 86.489(3)
_cell_angle_beta 89.678(3)
_cell_angle_gamma 77.831(3)
_cell_formula_units_Z 4
_cell_length_a 8.7636(7)
_cell_length_b 13.6876(12)
_cell_length_c 28.412(2)
_cell_measurement_reflns_used 9751
_cell_measurement_temperature 100.0
_cell_measurement_theta_max 26.754
_cell_measurement_theta_min 2.377
_cell_volume 3325.2(5)
_computing_cell_refinement 'SAINT V8.38A (Bruker, 2018)'
_computing_data_collection 'Bruker APEX2'
_computing_data_reduction 'SAINT V8.38A (Bruker, 2018)'
_computing_structure_refinement 'SHELXL 2018/3 (Sheldrick, 2015)'
_computing_structure_solution 'SHELXS  (Sheldrick, 2008)'
_diffrn_ambient_temperature 100.0
_diffrn_measured_fraction_theta_full 0.999
_diffrn_measured_fraction_theta_max 0.998
_diffrn_measurement_device_type 'Bruker APEX-II CCD'
_diffrn_measurement_method '\f and \w scans'
_diffrn_radiation_type MoK\a
_diffrn_radiation_wavelength 0.71073
_diffrn_reflns_av_R_equivalents 0.1226
_diffrn_reflns_av_unetI/netI 0.0683
_diffrn_reflns_Laue_measured_fraction_full 0.999
_diffrn_reflns_Laue_measured_fraction_max 0.998
_diffrn_reflns_limit_h_max 10
_diffrn_reflns_limit_h_min -10
_diffrn_reflns_limit_k_max 16
_diffrn_reflns_limit_k_min -16
_diffrn_reflns_limit_l_max 35
_diffrn_reflns_limit_l_min -35
_diffrn_reflns_number 95123
_diffrn_reflns_point_group_measured_fraction_full 0.999
_diffrn_reflns_point_group_measured_fraction_max 0.998
_diffrn_reflns_theta_full 25.242
_diffrn_reflns_theta_max 26.000
_diffrn_reflns_theta_min 2.030
_diffrn_source_current 1.4
_diffrn_source_power 0.07
_diffrn_source_voltage 50.0
_diffrn_standards_number 0
_exptl_absorpt_coefficient_mu 5.320
_exptl_absorpt_correction_T_max 0.7454
_exptl_absorpt_correction_T_min 0.4371
_exptl_absorpt_correction_type multi-scan
_exptl_absorpt_process_details
;
SADABS-2016/2 (Bruker,2016/2) was used for absorption correction.
wR2(int) was 0.1722 before and 0.0934 after correction.
The Ratio of minimum to maximum transmission is 0.5864.
The \l/2 correction factor is Not present.
;
_exptl_crystal_colour colourless
_exptl_crystal_colour_primary colourless
_exptl_crystal_density_diffrn 1.769
_exptl_crystal_description prysm
_exptl_crystal_F_000 1736
_exptl_crystal_size_max 0.21
_exptl_crystal_size_mid 0.13
_exptl_crystal_size_min 0.11
_refine_diff_density_max 3.576
_refine_diff_density_min -2.644
_refine_diff_density_rms 0.215
_refine_ls_extinction_method none
_refine_ls_goodness_of_fit_ref 1.095
_refine_ls_hydrogen_treatment constr
_refine_ls_matrix_type full
_refine_ls_number_parameters 745
_refine_ls_number_reflns 13023
_refine_ls_number_restraints 10
_refine_ls_restrained_S_all 1.094
_refine_ls_R_factor_all 0.0832
_refine_ls_R_factor_gt 0.0576
_refine_ls_shift/su_max 0.001
_refine_ls_shift/su_mean 0.000
_refine_ls_structure_factor_coef Fsqd
_refine_ls_weighting_details 'w=1/[\s^2^(Fo^2^)+(0.0247P)^2^+58.1331P] where P=(Fo^2^+2Fc^2^)/3'
_refine_ls_weighting_scheme calc
_refine_ls_wR_factor_gt 0.1175
_refine_ls_wR_factor_ref 0.1311
_reflns_Friedel_coverage 0.000
_reflns_number_gt 10098
_reflns_number_total 13023
_reflns_threshold_expression 'I > 2\s(I)'
_cod_data_source_file cs1c05823_si_003.cif
_cod_data_source_block jcm04221a_0m
_cod_original_cell_volume 3325.1(5)
_cod_database_code 4519384
_shelx_shelxl_version_number 2018/3
_shelx_space_group_comment
;
The symmetry employed for this shelxl refinement is uniquely defined
by the following loop, which should always be used as a source of
symmetry information in preference to the above space-group names.
They are only intended as comments.
;
_olex2_refinement_description
;
1. Fixed Uiso
 At 1.2 times of:
  All C(H) groups, All C(H,H) groups
 At 1.5 times of:
  All C(H,H,H) groups
2. Rigid bond restraints
 C62, C63
 with sigma for 1-2 distances of 0.01 and sigma for 1-3 distances of 0.01
 C30, C31
 with sigma for 1-2 distances of 0.01 and sigma for 1-3 distances of 0.01
 Au1, C30, C31
 with sigma for 1-2 distances of 0.01 and sigma for 1-3 distances of 0.01
3. Uiso/Uaniso restraints and constraints
Au1 \\sim C30 \\sim C31: within 2A with sigma of 0.04 and sigma for terminal
atoms of 0.08 within 2A
4.a Ternary CH refined with riding coordinates:
 C13(H13), C16(H16), C19(H19), C45(H45), C48(H48), C51(H51)
4.b Secondary CH2 refined with riding coordinates:
 C30(H30A,H30B), C31(H31A,H31B), C62(H62A,H62B), C63(H63A,H63B)
4.c Aromatic/amide H refined with riding coordinates:
 C2(H2), C3(H3), C4(H4), C5(H5), C9(H9), C11(H11), C32(H32), C33(H33),
 C34(H34), C35(H35), C36(H36), C43(H43)
4.d Idealised Me refined as rotating group:
 C14(H14A,H14B,H14C), C15(H15A,H15B,H15C), C17(H17A,H17B,H17C), C18(H18A,H18B,
 H18C), C20(H20A,H20B,H20C), C21(H21A,H21B,H21C), C23(H23A,H23B,H23C), C24(H24A,
 H24B,H24C), C25(H25A,H25B,H25C), C27(H27A,H27B,H27C), C28(H28A,H28B,H28C),
 C29(H29A,H29B,H29C), C46(H46A,H46B,H46C), C47(H47A,H47B,H47C), C49(H49A,H49B,
 H49C), C50(H50A,H50B,H50C), C52(H52A,H52B,H52C), C53(H53A,H53B,H53C), C55(H55A,
 H55B,H55C), C56(H56A,H56B,H56C), C57(H57A,H57B,H57C), C59(H59A,H59B,H59C),
 C60(H60A,H60B,H60C), C61(H61A,H61B,H61C)
;
_olex2_submission_special_instructions 'No special instructions were received'

loop_
_space_group_symop_operation_xyz
'x, y, z'
'-x, -y, -z'

loop_
_atom_site_label
_atom_site_type_symbol
_atom_site_fract_x
_atom_site_fract_y
_atom_site_fract_z
_atom_site_U_iso_or_equiv
_atom_site_adp_type
_atom_site_occupancy
_atom_site_site_symmetry_order
_atom_site_calc_flag
_atom_site_refinement_flags_posn
_atom_site_refinement_flags_adp
_atom_site_refinement_flags_occupancy
_atom_site_disorder_assembly
_atom_site_disorder_group
Au1 Au 0.45253(5) 0.39921(3) 0.11284(2) 0.02986(12) Uani 1 1 d . U . . .
P1 P 0.6225(3) 0.36160(19) 0.17543(9) 0.0188(5) Uani 1 1 d . . . . .
C1 C 0.7330(11) 0.2320(7) 0.1758(3) 0.020(2) Uani 1 1 d . . . . .
C2 C 0.8362(11) 0.1992(8) 0.2141(3) 0.021(2) Uani 1 1 d . . . . .
H2 H 0.847612 0.244664 0.237179 0.025 Uiso 1 1 calc R U . . .
C3 C 0.9211(11) 0.1015(7) 0.2187(3) 0.021(2) Uani 1 1 d . . . . .
H3 H 0.990772 0.080418 0.244610 0.025 Uiso 1 1 calc R U . . .
C4 C 0.9044(11) 0.0356(7) 0.1859(3) 0.023(2) Uani 1 1 d . . . . .
H4 H 0.961297 -0.031708 0.189226 0.027 Uiso 1 1 calc R U . . .
C5 C 0.8059(12) 0.0662(8) 0.1481(4) 0.026(2) Uani 1 1 d . . . . .
H5 H 0.796496 0.019352 0.125542 0.031 Uiso 1 1 calc R U . . .
C6 C 0.7181(10) 0.1650(7) 0.1416(3) 0.0170(19) Uani 1 1 d . . . . .
C7 C 0.6175(11) 0.1862(7) 0.0976(3) 0.020(2) Uani 1 1 d . . . . .
C8 C 0.4619(11) 0.1705(7) 0.0987(3) 0.021(2) Uani 1 1 d . . . . .
C9 C 0.3823(11) 0.1788(7) 0.0555(4) 0.021(2) Uani 1 1 d . . . . .
H9 H 0.277442 0.170242 0.055733 0.026 Uiso 1 1 calc R U . . .
C10 C 0.4487(11) 0.1988(7) 0.0124(3) 0.021(2) Uani 1 1 d . . . . .
C11 C 0.6012(11) 0.2106(8) 0.0125(4) 0.024(2) Uani 1 1 d . . . . .
H11 H 0.648825 0.223994 -0.016604 0.028 Uiso 1 1 calc R U . . .
C12 C 0.6878(11) 0.2036(7) 0.0543(3) 0.022(2) Uani 1 1 d . . . . .
C13 C 0.3878(12) 0.1414(7) 0.1429(4) 0.025(2) Uani 1 1 d . . . . .
H13 H 0.456285 0.149053 0.169853 0.030 Uiso 1 1 calc R U . . .
C14 C 0.3733(14) 0.0315(9) 0.1440(4) 0.038(3) Uani 1 1 d . . . . .
H14A H 0.304156 0.022559 0.118315 0.058 Uiso 1 1 calc R U . . .
H14B H 0.329879 0.013077 0.174266 0.058 Uiso 1 1 calc R U . . .
H14C H 0.476727 -0.011333 0.139982 0.058 Uiso 1 1 calc R U . . .
C15 C 0.2248(11) 0.2079(9) 0.1504(4) 0.032(3) Uani 1 1 d . . . . .
H15A H 0.152606 0.196396 0.126115 0.048 Uiso 1 1 calc R U . . .
H15B H 0.232183 0.278485 0.148122 0.048 Uiso 1 1 calc R U . . .
H15C H 0.186314 0.190973 0.181617 0.048 Uiso 1 1 calc R U . . .
C16 C 0.3539(12) 0.1983(9) -0.0328(3) 0.029(2) Uani 1 1 d . . . . .
H16 H 0.243643 0.232418 -0.026672 0.035 Uiso 1 1 calc R U . . .
C17 C 0.3533(16) 0.0905(11) -0.0437(4) 0.052(4) Uani 1 1 d . . . . .
H17A H 0.284624 0.090531 -0.070811 0.078 Uiso 1 1 calc R U . . .
H17B H 0.315395 0.056037 -0.016238 0.078 Uiso 1 1 calc R U . . .
H17C H 0.459585 0.055771 -0.051079 0.078 Uiso 1 1 calc R U . . .
C18 C 0.410(2) 0.2537(15) -0.0746(5) 0.083(7) Uani 1 1 d . . . . .
H18A H 0.521013 0.225332 -0.079853 0.125 Uiso 1 1 calc R U . . .
H18B H 0.397245 0.324668 -0.068333 0.125 Uiso 1 1 calc R U . . .
H18C H 0.349654 0.247330 -0.102630 0.125 Uiso 1 1 calc R U . . .
C19 C 0.8584(10) 0.2085(7) 0.0499(3) 0.019(2) Uani 1 1 d . . . . .
H19 H 0.897808 0.216701 0.082052 0.022 Uiso 1 1 calc R U . . .
C20 C 0.8918(12) 0.2936(8) 0.0175(4) 0.029(2) Uani 1 1 d . . . . .
H20A H 0.877326 0.279345 -0.015404 0.044 Uiso 1 1 calc R U . . .
H20B H 0.999594 0.300430 0.022315 0.044 Uiso 1 1 calc R U . . .
H20C H 0.820005 0.356126 0.024528 0.044 Uiso 1 1 calc R U . . .
C21 C 0.9503(11) 0.1065(9) 0.0331(4) 0.031(3) Uani 1 1 d . . . . .
H21A H 0.941565 0.052844 0.056835 0.047 Uiso 1 1 calc R U . . .
H21B H 1.060417 0.109204 0.028978 0.047 Uiso 1 1 calc R U . . .
H21C H 0.906620 0.093190 0.003091 0.047 Uiso 1 1 calc R U . . .
C22 C 0.5110(11) 0.3793(7) 0.2326(3) 0.020(2) Uani 1 1 d . . . . .
C23 C 0.4634(14) 0.2802(9) 0.2478(4) 0.037(3) Uani 1 1 d . . . . .
H23A H 0.403906 0.260154 0.222356 0.055 Uiso 1 1 calc R U . . .
H23B H 0.398730 0.289154 0.276146 0.055 Uiso 1 1 calc R U . . .
H23C H 0.557252 0.228117 0.254744 0.055 Uiso 1 1 calc R U . . .
C24 C 0.6035(11) 0.4076(8) 0.2736(4) 0.026(2) Uani 1 1 d . . . . .
H24A H 0.695153 0.353959 0.280687 0.040 Uiso 1 1 calc R U . . .
H24B H 0.537000 0.416881 0.301466 0.040 Uiso 1 1 calc R U . . .
H24C H 0.637293 0.469974 0.264641 0.040 Uiso 1 1 calc R U . . .
C25 C 0.3649(11) 0.4603(9) 0.2237(4) 0.035(3) Uani 1 1 d . . . . .
H25A H 0.393684 0.520749 0.209310 0.053 Uiso 1 1 calc R U . . .
H25B H 0.311823 0.475603 0.253594 0.053 Uiso 1 1 calc R U . . .
H25C H 0.294918 0.436737 0.202281 0.053 Uiso 1 1 calc R U . . .
C26 C 0.7634(11) 0.4475(7) 0.1673(3) 0.021(2) Uani 1 1 d . . . . .
C27 C 0.8243(13) 0.4362(8) 0.1168(4) 0.028(2) Uani 1 1 d . . . . .
H27A H 0.879658 0.366882 0.113449 0.042 Uiso 1 1 calc R U . . .
H27B H 0.895966 0.481367 0.110197 0.042 Uiso 1 1 calc R U . . .
H27C H 0.736364 0.453024 0.094560 0.042 Uiso 1 1 calc R U . . .
C28 C 0.9071(11) 0.4227(8) 0.2010(4) 0.029(2) Uani 1 1 d . . . . .
H28A H 0.871440 0.423548 0.233779 0.043 Uiso 1 1 calc R U . . .
H28B H 0.971291 0.472733 0.195309 0.043 Uiso 1 1 calc R U . . .
H28C H 0.969078 0.356126 0.195270 0.043 Uiso 1 1 calc R U . . .
C29 C 0.6763(13) 0.5551(8) 0.1721(4) 0.032(3) Uani 1 1 d . . . . .
H29A H 0.582834 0.569217 0.151961 0.049 Uiso 1 1 calc R U . . .
H29B H 0.744344 0.600961 0.162461 0.049 Uiso 1 1 calc R U . . .
H29C H 0.645540 0.564310 0.205028 0.049 Uiso 1 1 calc R U . . .
C30 C 0.3568(17) 0.4646(16) 0.0437(5) 0.080(5) Uani 1 1 d . U . . .
H30A H 0.357185 0.536329 0.036982 0.096 Uiso 1 1 calc R U . . .
H30B H 0.390336 0.423616 0.016496 0.096 Uiso 1 1 calc R U . . .
C31 C 0.2382(17) 0.4455(13) 0.0664(5) 0.064(4) Uani 1 1 d . U . . .
H31A H 0.192479 0.390878 0.055124 0.077 Uiso 1 1 calc R U . . .
H31B H 0.159206 0.504004 0.075685 0.077 Uiso 1 1 calc R U . . .
Au2 Au 0.44060(4) 0.88163(3) 0.38767(2) 0.01875(10) Uani 1 1 d . . . . .
P2 P 0.6040(3) 0.81001(18) 0.33039(8) 0.0166(5) Uani 1 1 d . . . . .
C32 C 0.5618(11) 0.7496(7) 0.5131(3) 0.020(2) Uani 1 1 d . . . . .
H32 H 0.608059 0.777214 0.537870 0.024 Uiso 1 1 calc R U . . .
C33 C 0.8039(11) 0.6267(7) 0.3192(3) 0.019(2) Uani 1 1 d . . . . .
H33 H 0.815260 0.655452 0.288437 0.023 Uiso 1 1 calc R U . . .
C34 C 0.8873(11) 0.5309(8) 0.3309(4) 0.024(2) Uani 1 1 d . . . . .
H34 H 0.958565 0.496433 0.309157 0.029 Uiso 1 1 calc R U . . .
C35 C 0.8665(11) 0.4863(7) 0.3740(4) 0.023(2) Uani 1 1 d . . . . .
H35 H 0.920652 0.419756 0.382208 0.028 Uiso 1 1 calc R U . . .
C36 C 0.7650(10) 0.5392(8) 0.4060(4) 0.023(2) Uani 1 1 d . . . . .
H36 H 0.750403 0.507254 0.435767 0.028 Uiso 1 1 calc R U . . .
C37 C 0.6838(10) 0.6375(7) 0.3958(3) 0.0167(19) Uani 1 1 d . . . . .
C38 C 0.7032(10) 0.6835(7) 0.3507(3) 0.017(2) Uani 1 1 d . . . . .
C39 C 0.5816(10) 0.6826(6) 0.4358(3) 0.0139(18) Uani 1 1 d . . . . .
C40 C 0.6497(10) 0.7216(7) 0.4733(3) 0.0171(19) Uani 1 1 d . . . . .
C42 C 0.4086(10) 0.7384(7) 0.5178(3) 0.019(2) Uani 1 1 d . . . . .
C43 C 0.3451(11) 0.6969(8) 0.4810(3) 0.022(2) Uani 1 1 d . . . . .
H43 H 0.241144 0.687284 0.483790 0.026 Uiso 1 1 calc R U . . .
C44 C 0.4276(11) 0.6689(7) 0.4402(3) 0.018(2) Uani 1 1 d . . . . .
C45 C 0.8224(10) 0.7257(7) 0.4734(3) 0.019(2) Uani 1 1 d . . . . .
H45 H 0.863514 0.714668 0.440781 0.023 Uiso 1 1 calc R U . . .
C46 C 0.9116(10) 0.6402(7) 0.5070(4) 0.022(2) Uani 1 1 d . . . . .
H46A H 0.870026 0.648387 0.538934 0.034 Uiso 1 1 calc R U . . .
H46B H 1.022694 0.642255 0.507147 0.034 Uiso 1 1 calc R U . . .
H46C H 0.898690 0.575736 0.496257 0.034 Uiso 1 1 calc R U . . .
C47 C 0.8526(11) 0.8243(8) 0.4878(4) 0.024(2) Uani 1 1 d . . . . .
H47A H 0.775503 0.879392 0.472636 0.036 Uiso 1 1 calc R U . . .
H47B H 0.957722 0.830543 0.478084 0.036 Uiso 1 1 calc R U . . .
H47C H 0.844117 0.826904 0.522159 0.036 Uiso 1 1 calc R U . . .
C48 C 0.3123(12) 0.7668(8) 0.5619(3) 0.027(2) Uani 1 1 d . . . . .
H48 H 0.217563 0.737241 0.559995 0.033 Uiso 1 1 calc R U . . .
C49 C 0.2552(17) 0.8787(9) 0.5632(5) 0.050(4) Uani 1 1 d . . . . .
H49A H 0.344378 0.910164 0.567474 0.076 Uiso 1 1 calc R U . . .
H49B H 0.182911 0.893176 0.589562 0.076 Uiso 1 1 calc R U . . .
H49C H 0.201369 0.905213 0.533561 0.076 Uiso 1 1 calc R U . . .
C50 C 0.3957(13) 0.7242(12) 0.6072(4) 0.049(4) Uani 1 1 d . . . . .
H50A H 0.422235 0.650991 0.607127 0.074 Uiso 1 1 calc R U . . .
H50B H 0.327573 0.744185 0.633932 0.074 Uiso 1 1 calc R U . . .
H50C H 0.491402 0.749771 0.609930 0.074 Uiso 1 1 calc R U . . .
C51 C 0.3525(11) 0.6155(7) 0.4036(4) 0.023(2) Uani 1 1 d . . . . .
H51 H 0.422971 0.603872 0.375840 0.027 Uiso 1 1 calc R U . . .
C52 C 0.1934(11) 0.6796(9) 0.3872(4) 0.030(2) Uani 1 1 d . . . . .
H52A H 0.124493 0.692414 0.414411 0.045 Uiso 1 1 calc R U . . .
H52B H 0.146157 0.643729 0.364371 0.045 Uiso 1 1 calc R U . . .
H52C H 0.208411 0.743357 0.372324 0.045 Uiso 1 1 calc R U . . .
C53 C 0.3286(15) 0.5148(9) 0.4251(4) 0.038(3) Uani 1 1 d . . . . .
H53A H 0.430310 0.471137 0.432765 0.057 Uiso 1 1 calc R U . . .
H53B H 0.273486 0.483274 0.402383 0.057 Uiso 1 1 calc R U . . .
H53C H 0.266688 0.525214 0.453878 0.057 Uiso 1 1 calc R U . . .
C54 C 0.7550(11) 0.8876(7) 0.3200(3) 0.019(2) Uani 1 1 d . . . . .
C55 C 0.6753(13) 0.9935(8) 0.3012(4) 0.029(2) Uani 1 1 d . . . . .
H55A H 0.585744 1.018939 0.321104 0.043 Uiso 1 1 calc R U . . .
H55B H 0.639553 0.991405 0.268770 0.043 Uiso 1 1 calc R U . . .
H55C H 0.749829 1.037663 0.301882 0.043 Uiso 1 1 calc R U . . .
C56 C 0.8900(11) 0.8467(8) 0.2876(3) 0.024(2) Uani 1 1 d . . . . .
H56A H 0.962417 0.892374 0.285518 0.036 Uiso 1 1 calc R U . . .
H56B H 0.849185 0.840677 0.256114 0.036 Uiso 1 1 calc R U . . .
H56C H 0.945028 0.780613 0.300435 0.036 Uiso 1 1 calc R U . . .
C57 C 0.8255(11) 0.8954(7) 0.3686(3) 0.019(2) Uani 1 1 d . . . . .
H57A H 0.906217 0.935165 0.365310 0.029 Uiso 1 1 calc R U . . .
H57B H 0.871874 0.828202 0.382137 0.029 Uiso 1 1 calc R U . . .
H57C H 0.743269 0.927938 0.389487 0.029 Uiso 1 1 calc R U . . .
C58 C 0.4872(11) 0.8045(7) 0.2756(3) 0.020(2) Uani 1 1 d . . . . .
C59 C 0.3509(12) 0.8950(8) 0.2727(4) 0.027(2) Uani 1 1 d . . . . .
H59A H 0.290011 0.895861 0.301762 0.041 Uiso 1 1 calc R U . . .
H59B H 0.284064 0.890720 0.245698 0.041 Uiso 1 1 calc R U . . .
H59C H 0.391215 0.956581 0.268788 0.041 Uiso 1 1 calc R U . . .
C60 C 0.4176(12) 0.7093(8) 0.2807(4) 0.027(2) Uani 1 1 d . . . . .
H60A H 0.502493 0.649774 0.282821 0.040 Uiso 1 1 calc R U . . .
H60B H 0.352048 0.706967 0.253090 0.040 Uiso 1 1 calc R U . . .
H60C H 0.354289 0.711053 0.309248 0.040 Uiso 1 1 calc R U . . .
C61 C 0.5799(12) 0.8031(8) 0.2294(3) 0.029(2) Uani 1 1 d . . . . .
H61A H 0.614018 0.866579 0.223996 0.043 Uiso 1 1 calc R U . . .
H61B H 0.513393 0.794111 0.203093 0.043 Uiso 1 1 calc R U . . .
H61C H 0.671420 0.747705 0.231711 0.043 Uiso 1 1 calc R U . . .
C62 C 0.3550(12) 0.9770(8) 0.4475(4) 0.029(2) Uani 1 1 d . U . . .
H62A H 0.393355 0.949462 0.479351 0.035 Uiso 1 1 calc R U . . .
H62B H 0.353329 1.049377 0.442214 0.035 Uiso 1 1 calc R U . . .
C63 C 0.2302(12) 0.9454(8) 0.4311(4) 0.030(2) Uani 1 1 d . U . . .
H63A H 0.148111 0.997126 0.414808 0.035 Uiso 1 1 calc R U . . .
H63B H 0.188195 0.897067 0.451998 0.035 Uiso 1 1 calc R U . . .
Sb1 Sb 0.08076(8) 0.73089(5) 0.14440(3) 0.02823(17) Uani 1 1 d . . . . .
F1 F 0.2766(9) 0.6523(7) 0.1325(4) 0.082(3) Uani 1 1 d . . . . .
F2 F -0.1176(7) 0.8076(5) 0.1561(2) 0.0419(17) Uani 1 1 d . . . . .
F3 F 0.1716(8) 0.8074(5) 0.1831(3) 0.0502(19) Uani 1 1 d . . . . .
F4 F 0.1017(10) 0.8168(6) 0.0931(3) 0.058(2) Uani 1 1 d . . . . .
F5 F -0.0113(8) 0.6530(6) 0.1056(3) 0.059(2) Uani 1 1 d . . . . .
F6 F 0.0571(11) 0.6458(7) 0.1957(3) 0.075(3) Uani 1 1 d . . . . .
Sb2 Sb 0.12906(7) 0.19884(5) 0.33766(2) 0.02062(15) Uani 1 1 d . . . . .
F7 F 0.3251(7) 0.1299(5) 0.3592(3) 0.055(2) Uani 1 1 d . . . . .
F8 F -0.0670(8) 0.2673(5) 0.3174(3) 0.0473(19) Uani 1 1 d . . . . .
F9 F 0.1980(7) 0.3194(5) 0.3376(2) 0.0350(15) Uani 1 1 d . . . . .
F10 F 0.1881(9) 0.1820(6) 0.2753(2) 0.052(2) Uani 1 1 d . . . . .
F11 F 0.0567(7) 0.0787(5) 0.3390(2) 0.0385(16) Uani 1 1 d . . . . .
F12 F 0.0680(9) 0.2120(6) 0.4004(2) 0.051(2) Uani 1 1 d . . . . .

loop_
_atom_site_aniso_label
_atom_site_aniso_U_11
_atom_site_aniso_U_22
_atom_site_aniso_U_33
_atom_site_aniso_U_23
_atom_site_aniso_U_13
_atom_site_aniso_U_12
Au1 0.0236(2) 0.0341(3) 0.0295(2) 0.00291(18) -0.00730(17) -0.00194(18)
P1 0.0135(11) 0.0211(13) 0.0212(13) -0.0048(10) -0.0001(9) -0.0015(10)
C1 0.020(5) 0.024(5) 0.016(5) 0.000(4) 0.001(4) -0.004(4)
C2 0.021(5) 0.025(6) 0.017(5) -0.004(4) 0.002(4) -0.006(4)
C3 0.022(5) 0.023(5) 0.019(5) -0.001(4) -0.003(4) -0.007(4)
C4 0.025(5) 0.014(5) 0.027(5) 0.002(4) -0.002(4) -0.001(4)
C5 0.026(5) 0.025(6) 0.028(6) -0.003(4) 0.001(4) -0.007(4)
C6 0.011(4) 0.016(5) 0.022(5) 0.000(4) 0.001(4) 0.000(4)
C7 0.016(5) 0.018(5) 0.024(5) -0.007(4) -0.002(4) 0.001(4)
C8 0.024(5) 0.015(5) 0.021(5) -0.001(4) 0.006(4) 0.005(4)
C9 0.011(4) 0.018(5) 0.034(6) -0.001(4) -0.006(4) -0.001(4)
C10 0.016(5) 0.024(6) 0.023(5) -0.001(4) -0.005(4) -0.005(4)
C11 0.017(5) 0.028(6) 0.023(5) -0.002(4) 0.000(4) 0.002(4)
C12 0.025(5) 0.019(5) 0.020(5) -0.003(4) -0.002(4) -0.003(4)
C13 0.032(6) 0.016(5) 0.026(5) -0.006(4) 0.002(4) -0.001(4)
C14 0.043(7) 0.041(7) 0.030(6) 0.001(5) 0.005(5) -0.008(6)
C15 0.016(5) 0.049(7) 0.032(6) 0.003(5) 0.004(4) -0.008(5)
C16 0.023(5) 0.045(7) 0.021(5) 0.003(5) -0.008(4) -0.012(5)
C17 0.058(9) 0.060(9) 0.034(7) -0.008(6) -0.021(6) 0.000(7)
C18 0.094(12) 0.133(16) 0.043(8) 0.059(10) -0.038(8) -0.087(12)
C19 0.014(4) 0.026(5) 0.017(5) -0.009(4) 0.000(4) -0.005(4)
C20 0.029(6) 0.039(7) 0.024(5) -0.007(5) 0.001(4) -0.014(5)
C21 0.014(5) 0.043(7) 0.036(6) -0.020(5) 0.003(4) -0.001(5)
C22 0.019(5) 0.021(5) 0.020(5) -0.003(4) 0.004(4) -0.006(4)
C23 0.038(7) 0.041(7) 0.037(7) -0.008(5) 0.015(5) -0.022(6)
C24 0.021(5) 0.025(6) 0.031(6) -0.007(5) 0.001(4) 0.002(4)
C25 0.015(5) 0.047(7) 0.039(6) -0.018(6) 0.007(4) 0.009(5)
C26 0.016(5) 0.017(5) 0.029(5) -0.001(4) 0.004(4) -0.004(4)
C27 0.035(6) 0.021(6) 0.029(6) 0.000(4) 0.007(5) -0.009(5)
C28 0.019(5) 0.029(6) 0.041(6) -0.013(5) 0.001(4) -0.009(4)
C29 0.032(6) 0.023(6) 0.039(6) -0.005(5) 0.006(5) 0.002(5)
C30 0.044(8) 0.132(15) 0.048(8) 0.031(9) -0.024(6) 0.007(9)
C31 0.046(7) 0.082(11) 0.059(9) 0.018(8) -0.036(6) -0.008(8)
Au2 0.01828(19) 0.0166(2) 0.01969(19) -0.00321(14) 0.00272(14) 0.00069(14)
P2 0.0170(12) 0.0148(12) 0.0168(12) -0.0023(10) 0.0012(9) -0.0004(9)
C32 0.017(5) 0.020(5) 0.024(5) -0.004(4) 0.008(4) -0.005(4)
C33 0.021(5) 0.016(5) 0.019(5) -0.003(4) 0.000(4) -0.003(4)
C34 0.014(5) 0.026(6) 0.030(6) -0.013(5) 0.002(4) 0.009(4)
C35 0.028(5) 0.005(5) 0.034(6) -0.005(4) 0.000(4) 0.006(4)
C36 0.012(5) 0.032(6) 0.026(5) -0.001(4) -0.001(4) -0.006(4)
C37 0.013(4) 0.020(5) 0.018(5) -0.006(4) 0.001(4) -0.003(4)
C38 0.009(4) 0.021(5) 0.021(5) -0.006(4) -0.001(3) -0.003(4)
C39 0.014(4) 0.003(4) 0.023(5) 0.005(4) 0.000(4) 0.000(3)
C40 0.015(5) 0.015(5) 0.018(5) -0.001(4) 0.003(4) 0.001(4)
C42 0.015(5) 0.015(5) 0.026(5) 0.003(4) 0.006(4) 0.003(4)
C43 0.016(5) 0.031(6) 0.020(5) 0.001(4) 0.004(4) -0.010(4)
C44 0.021(5) 0.009(5) 0.023(5) 0.000(4) 0.002(4) -0.003(4)
C45 0.014(5) 0.021(5) 0.021(5) -0.006(4) 0.001(4) -0.001(4)
C46 0.011(4) 0.023(5) 0.034(6) -0.002(4) 0.008(4) -0.004(4)
C47 0.019(5) 0.024(6) 0.032(6) -0.011(4) 0.002(4) -0.006(4)
C48 0.025(5) 0.035(6) 0.020(5) -0.003(5) 0.008(4) -0.001(5)
C49 0.080(10) 0.025(7) 0.048(8) -0.016(6) 0.035(7) -0.012(6)
C50 0.023(6) 0.083(11) 0.035(7) -0.008(7) 0.009(5) 0.005(6)
C51 0.017(5) 0.014(5) 0.036(6) -0.004(4) 0.004(4) 0.000(4)
C52 0.018(5) 0.039(7) 0.033(6) -0.007(5) 0.000(4) -0.005(5)
C53 0.052(8) 0.029(7) 0.039(7) -0.003(5) 0.002(6) -0.021(6)
C54 0.028(5) 0.009(5) 0.023(5) -0.003(4) 0.004(4) -0.008(4)
C55 0.034(6) 0.021(6) 0.028(6) 0.008(4) 0.001(5) -0.002(5)
C56 0.020(5) 0.028(6) 0.026(5) 0.002(4) 0.005(4) -0.012(4)
C57 0.024(5) 0.007(5) 0.027(5) 0.001(4) 0.000(4) -0.005(4)
C58 0.021(5) 0.019(5) 0.019(5) 0.001(4) -0.005(4) -0.002(4)
C59 0.031(6) 0.027(6) 0.022(5) 0.000(4) -0.006(4) -0.005(5)
C60 0.029(6) 0.028(6) 0.022(5) -0.005(4) 0.000(4) -0.005(5)
C61 0.031(6) 0.028(6) 0.021(5) -0.005(4) -0.001(4) 0.008(5)
C62 0.035(6) 0.026(6) 0.023(5) -0.015(4) 0.010(4) 0.005(5)
C63 0.028(5) 0.027(6) 0.031(6) -0.006(5) 0.015(4) 0.002(4)
Sb1 0.0239(4) 0.0217(4) 0.0390(4) -0.0034(3) -0.0003(3) -0.0040(3)
F1 0.035(4) 0.057(6) 0.149(10) -0.013(6) 0.013(5) 0.002(4)
F2 0.028(3) 0.038(4) 0.058(4) -0.022(3) -0.001(3) 0.002(3)
F3 0.050(4) 0.045(4) 0.058(5) -0.009(4) -0.024(4) -0.014(4)
F4 0.077(6) 0.062(5) 0.038(4) 0.007(4) 0.000(4) -0.026(4)
F5 0.044(4) 0.051(5) 0.090(6) -0.045(4) 0.014(4) -0.018(4)
F6 0.079(6) 0.057(6) 0.087(7) 0.032(5) -0.002(5) -0.017(5)
Sb2 0.0174(3) 0.0234(4) 0.0198(3) -0.0025(3) 0.0017(2) -0.0011(3)
F7 0.019(3) 0.036(4) 0.105(7) 0.008(4) -0.017(4) 0.004(3)
F8 0.032(4) 0.044(4) 0.056(4) -0.005(3) -0.020(3) 0.015(3)
F9 0.038(4) 0.026(3) 0.043(4) -0.010(3) 0.002(3) -0.009(3)
F10 0.075(5) 0.065(5) 0.032(4) -0.030(4) 0.029(4) -0.047(4)
F11 0.032(3) 0.050(4) 0.040(4) 0.002(3) 0.001(3) -0.026(3)
F12 0.072(5) 0.074(6) 0.017(3) -0.009(3) 0.009(3) -0.034(4)

loop_
_atom_type_symbol
_atom_type_description
_atom_type_scat_dispersion_real
_atom_type_scat_dispersion_imag
_atom_type_scat_source
C C 0.0033 0.0016 'International Tables Vol C Tables 4.2.6.8 and 6.1.1.4'
H H 0.0000 0.0000 'International Tables Vol C Tables 4.2.6.8 and 6.1.1.4'
Au Au -2.0133 8.8022 'International Tables Vol C Tables 4.2.6.8 and 6.1.1.4'
F F 0.0171 0.0103 'International Tables Vol C Tables 4.2.6.8 and 6.1.1.4'
P P 0.1023 0.0942 'International Tables Vol C Tables 4.2.6.8 and 6.1.1.4'
Sb Sb -0.5866 1.5461 'International Tables Vol C Tables 4.2.6.8 and 6.1.1.4'

loop_
_geom_angle_atom_site_label_1
_geom_angle_atom_site_label_2
_geom_angle_atom_site_label_3
_geom_angle
_geom_angle_site_symmetry_1
_geom_angle_site_symmetry_3
_geom_angle_publ_flag
C30 Au1 P1 158.7(5) . . ?
C30 Au1 C31 33.4(5) . . ?
C31 Au1 P1 164.8(4) . . ?
C1 P1 Au1 111.4(3) . . ?
C1 P1 C22 108.7(4) . . ?
C1 P1 C26 108.4(4) . . ?
C22 P1 Au1 109.8(3) . . ?
C26 P1 Au1 106.2(3) . . ?
C26 P1 C22 112.3(4) . . ?
C2 C1 P1 116.2(7) . . ?
C6 C1 P1 124.4(7) . . ?
C6 C1 C2 119.3(9) . . ?
C1 C2 H2 119.6 . . ?
C3 C2 C1 120.9(9) . . ?
C3 C2 H2 119.6 . . ?
C2 C3 H3 120.1 . . ?
C4 C3 C2 119.8(9) . . ?
C4 C3 H3 120.1 . . ?
C3 C4 H4 119.9 . . ?
C3 C4 C5 120.2(9) . . ?
C5 C4 H4 119.9 . . ?
C4 C5 H5 118.9 . . ?
C4 C5 C6 122.2(9) . . ?
C6 C5 H5 118.9 . . ?
C1 C6 C5 117.6(8) . . ?
C1 C6 C7 127.3(8) . . ?
C5 C6 C7 115.1(8) . . ?
C8 C7 C6 120.2(9) . . ?
C12 C7 C6 118.8(8) . . ?
C12 C7 C8 120.0(8) . . ?
C7 C8 C13 122.3(9) . . ?
C9 C8 C7 117.3(9) . . ?
C9 C8 C13 120.4(9) . . ?
C8 C9 H9 118.3 . . ?
C10 C9 C8 123.4(9) . . ?
C10 C9 H9 118.3 . . ?
C9 C10 C16 118.5(9) . . ?
C11 C10 C9 117.8(9) . . ?
C11 C10 C16 123.5(9) . . ?
C10 C11 H11 119.0 . . ?
C10 C11 C12 121.9(10) . . ?
C12 C11 H11 119.0 . . ?
C7 C12 C19 122.9(8) . . ?
C11 C12 C7 119.5(9) . . ?
C11 C12 C19 117.4(9) . . ?
C8 C13 H13 108.0 . . ?
C8 C13 C14 111.1(8) . . ?
C8 C13 C15 112.7(8) . . ?
C14 C13 H13 108.0 . . ?
C14 C13 C15 109.0(9) . . ?
C15 C13 H13 108.0 . . ?
C13 C14 H14A 109.5 . . ?
C13 C14 H14B 109.5 . . ?
C13 C14 H14C 109.5 . . ?
H14A C14 H14B 109.5 . . ?
H14A C14 H14C 109.5 . . ?
H14B C14 H14C 109.5 . . ?
C13 C15 H15A 109.5 . . ?
C13 C15 H15B 109.5 . . ?
C13 C15 H15C 109.5 . . ?
H15A C15 H15B 109.5 . . ?
H15A C15 H15C 109.5 . . ?
H15B C15 H15C 109.5 . . ?
C10 C16 H16 107.6 . . ?
C17 C16 C10 109.7(9) . . ?
C17 C16 H16 107.6 . . ?
C18 C16 C10 113.3(9) . . ?
C18 C16 H16 107.6 . . ?
C18 C16 C17 110.8(12) . . ?
C16 C17 H17A 109.5 . . ?
C16 C17 H17B 109.5 . . ?
C16 C17 H17C 109.5 . . ?
H17A C17 H17B 109.5 . . ?
H17A C17 H17C 109.5 . . ?
H17B C17 H17C 109.5 . . ?
C16 C18 H18A 109.5 . . ?
C16 C18 H18B 109.5 . . ?
C16 C18 H18C 109.5 . . ?
H18A C18 H18B 109.5 . . ?
H18A C18 H18C 109.5 . . ?
H18B C18 H18C 109.5 . . ?
C12 C19 H19 107.7 . . ?
C12 C19 C20 115.3(8) . . ?
C12 C19 C21 108.4(8) . . ?
C20 C19 H19 107.7 . . ?
C20 C19 C21 109.9(8) . . ?
C21 C19 H19 107.7 . . ?
C19 C20 H20A 109.5 . . ?
C19 C20 H20B 109.5 . . ?
C19 C20 H20C 109.5 . . ?
H20A C20 H20B 109.5 . . ?
H20A C20 H20C 109.5 . . ?
H20B C20 H20C 109.5 . . ?
C19 C21 H21A 109.5 . . ?
C19 C21 H21B 109.5 . . ?
C19 C21 H21C 109.5 . . ?
H21A C21 H21B 109.5 . . ?
H21A C21 H21C 109.5 . . ?
H21B C21 H21C 109.5 . . ?
C23 C22 P1 108.1(7) . . ?
C24 C22 P1 114.6(7) . . ?
C24 C22 C23 107.5(9) . . ?
C25 C22 P1 108.4(7) . . ?
C25 C22 C23 109.1(9) . . ?
C25 C22 C24 108.9(8) . . ?
C22 C23 H23A 109.5 . . ?
C22 C23 H23B 109.5 . . ?
C22 C23 H23C 109.5 . . ?
H23A C23 H23B 109.5 . . ?
H23A C23 H23C 109.5 . . ?
H23B C23 H23C 109.5 . . ?
C22 C24 H24A 109.5 . . ?
C22 C24 H24B 109.5 . . ?
C22 C24 H24C 109.5 . . ?
H24A C24 H24B 109.5 . . ?
H24A C24 H24C 109.5 . . ?
H24B C24 H24C 109.5 . . ?
C22 C25 H25A 109.5 . . ?
C22 C25 H25B 109.5 . . ?
C22 C25 H25C 109.5 . . ?
H25A C25 H25B 109.5 . . ?
H25A C25 H25C 109.5 . . ?
H25B C25 H25C 109.5 . . ?
C27 C26 P1 105.9(7) . . ?
C27 C26 C28 107.5(8) . . ?
C28 C26 P1 115.0(7) . . ?
C29 C26 P1 109.2(7) . . ?
C29 C26 C27 109.2(8) . . ?
C29 C26 C28 109.8(8) . . ?
C26 C27 H27A 109.5 . . ?
C26 C27 H27B 109.5 . . ?
C26 C27 H27C 109.5 . . ?
H27A C27 H27B 109.5 . . ?
H27A C27 H27C 109.5 . . ?
H27B C27 H27C 109.5 . . ?
C26 C28 H28A 109.5 . . ?
C26 C28 H28B 109.5 . . ?
C26 C28 H28C 109.5 . . ?
H28A C28 H28B 109.5 . . ?
H28A C28 H28C 109.5 . . ?
H28B C28 H28C 109.5 . . ?
C26 C29 H29A 109.5 . . ?
C26 C29 H29B 109.5 . . ?
C26 C29 H29C 109.5 . . ?
H29A C29 H29B 109.5 . . ?
H29A C29 H29C 109.5 . . ?
H29B C29 H29C 109.5 . . ?
Au1 C30 H30A 115.9 . . ?
Au1 C30 H30B 115.9 . . ?
H30A C30 H30B 112.9 . . ?
C31 C30 Au1 75.7(9) . . ?
C31 C30 H30A 115.9 . . ?
C31 C30 H30B 115.9 . . ?
Au1 C31 H31A 116.5 . . ?
Au1 C31 H31B 116.5 . . ?
C30 C31 Au1 70.9(8) . . ?
C30 C31 H31A 116.5 . . ?
C30 C31 H31B 116.5 . . ?
H31A C31 H31B 113.5 . . ?
C62 Au2 P2 159.2(3) . . ?
C62 Au2 C63 35.0(4) . . ?
C63 Au2 P2 164.8(3) . . ?
C38 P2 Au2 110.1(3) . . ?
C38 P2 C54 108.3(4) . . ?
C38 P2 C58 109.5(4) . . ?
C54 P2 Au2 107.4(3) . . ?
C54 P2 C58 112.2(4) . . ?
C58 P2 Au2 109.4(3) . . ?
C40 C32 H32 119.0 . . ?
C42 C32 H32 119.0 . . ?
C42 C32 C40 122.0(9) . . ?
C34 C33 H33 118.5 . . ?
C34 C33 C38 123.0(9) . . ?
C38 C33 H33 118.5 . . ?
C33 C34 H34 120.3 . . ?
C35 C34 C33 119.4(9) . . ?
C35 C34 H34 120.3 . . ?
C34 C35 H35 120.3 . . ?
C34 C35 C36 119.4(9) . . ?
C36 C35 H35 120.3 . . ?
C35 C36 H36 118.7 . . ?
C35 C36 C37 122.5(9) . . ?
C37 C36 H36 118.7 . . ?
C36 C37 C38 118.2(8) . . ?
C36 C37 C39 114.3(8) . . ?
C38 C37 C39 127.5(8) . . ?
C33 C38 P2 117.9(7) . . ?
C33 C38 C37 117.4(8) . . ?
C37 C38 P2 124.7(7) . . ?
C40 C39 C37 119.6(8) . . ?
C44 C39 C37 120.3(8) . . ?
C44 C39 C40 119.1(8) . . ?
C32 C40 C39 119.7(9) . . ?
C32 C40 C45 118.6(8) . . ?
C39 C40 C45 121.5(8) . . ?
C32 C42 C43 117.4(9) . . ?
C32 C42 C48 122.4(9) . . ?
C43 C42 C48 120.2(9) . . ?
C42 C43 H43 118.6 . . ?
C42 C43 C44 122.8(9) . . ?
C44 C43 H43 118.6 . . ?
C39 C44 C51 122.1(8) . . ?
C43 C44 C39 118.9(9) . . ?
C43 C44 C51 118.7(8) . . ?
C40 C45 H45 108.4 . . ?
C40 C45 C46 109.0(8) . . ?
C46 C45 H45 108.4 . . ?
C47 C45 C40 113.4(8) . . ?
C47 C45 H45 108.4 . . ?
C47 C45 C46 109.3(8) . . ?
C45 C46 H46A 109.5 . . ?
C45 C46 H46B 109.5 . . ?
C45 C46 H46C 109.5 . . ?
H46A C46 H46B 109.5 . . ?
H46A C46 H46C 109.5 . . ?
H46B C46 H46C 109.5 . . ?
C45 C47 H47A 109.5 . . ?
C45 C47 H47B 109.5 . . ?
C45 C47 H47C 109.5 . . ?
H47A C47 H47B 109.5 . . ?
H47A C47 H47C 109.5 . . ?
H47B C47 H47C 109.5 . . ?
C42 C48 H48 106.8 . . ?
C49 C48 C42 112.0(9) . . ?
C49 C48 H48 106.8 . . ?
C50 C48 C42 113.5(9) . . ?
C50 C48 H48 106.8 . . ?
C50 C48 C49 110.4(10) . . ?
C48 C49 H49A 109.5 . . ?
C48 C49 H49B 109.5 . . ?
C48 C49 H49C 109.5 . . ?
H49A C49 H49B 109.5 . . ?
H49A C49 H49C 109.5 . . ?
H49B C49 H49C 109.5 . . ?
C48 C50 H50A 109.5 . . ?
C48 C50 H50B 109.5 . . ?
C48 C50 H50C 109.5 . . ?
H50A C50 H50B 109.5 . . ?
H50A C50 H50C 109.5 . . ?
H50B C50 H50C 109.5 . . ?
C44 C51 H51 109.1 . . ?
C44 C51 C52 110.6(8) . . ?
C52 C51 H51 109.1 . . ?
C53 C51 C44 109.9(9) . . ?
C53 C51 H51 109.1 . . ?
C53 C51 C52 109.1(9) . . ?
C51 C52 H52A 109.5 . . ?
C51 C52 H52B 109.5 . . ?
C51 C52 H52C 109.5 . . ?
H52A C52 H52B 109.5 . . ?
H52A C52 H52C 109.5 . . ?
H52B C52 H52C 109.5 . . ?
C51 C53 H53A 109.5 . . ?
C51 C53 H53B 109.5 . . ?
C51 C53 H53C 109.5 . . ?
H53A C53 H53B 109.5 . . ?
H53A C53 H53C 109.5 . . ?
H53B C53 H53C 109.5 . . ?
C55 C54 P2 109.4(7) . . ?
C55 C54 C57 108.0(8) . . ?
C56 C54 P2 116.8(6) . . ?
C56 C54 C55 109.2(8) . . ?
C56 C54 C57 107.2(8) . . ?
C57 C54 P2 105.8(6) . . ?
C54 C55 H55A 109.5 . . ?
C54 C55 H55B 109.5 . . ?
C54 C55 H55C 109.5 . . ?
H55A C55 H55B 109.5 . . ?
H55A C55 H55C 109.5 . . ?
H55B C55 H55C 109.5 . . ?
C54 C56 H56A 109.5 . . ?
C54 C56 H56B 109.5 . . ?
C54 C56 H56C 109.5 . . ?
H56A C56 H56B 109.5 . . ?
H56A C56 H56C 109.5 . . ?
H56B C56 H56C 109.5 . . ?
C54 C57 H57A 109.5 . . ?
C54 C57 H57B 109.5 . . ?
C54 C57 H57C 109.5 . . ?
H57A C57 H57B 109.5 . . ?
H57A C57 H57C 109.5 . . ?
H57B C57 H57C 109.5 . . ?
C59 C58 P2 108.3(6) . . ?
C59 C58 C60 107.5(8) . . ?
C59 C58 C61 108.9(8) . . ?
C60 C58 P2 108.3(6) . . ?
C61 C58 P2 114.8(7) . . ?
C61 C58 C60 108.8(8) . . ?
C58 C59 H59A 109.5 . . ?
C58 C59 H59B 109.5 . . ?
C58 C59 H59C 109.5 . . ?
H59A C59 H59B 109.5 . . ?
H59A C59 H59C 109.5 . . ?
H59B C59 H59C 109.5 . . ?
C58 C60 H60A 109.5 . . ?
C58 C60 H60B 109.5 . . ?
C58 C60 H60C 109.5 . . ?
H60A C60 H60B 109.5 . . ?
H60A C60 H60C 109.5 . . ?
H60B C60 H60C 109.5 . . ?
C58 C61 H61A 109.5 . . ?
C58 C61 H61B 109.5 . . ?
C58 C61 H61C 109.5 . . ?
H61A C61 H61B 109.5 . . ?
H61A C61 H61C 109.5 . . ?
H61B C61 H61C 109.5 . . ?
Au2 C62 H62A 116.2 . . ?
Au2 C62 H62B 116.2 . . ?
H62A C62 H62B 113.2 . . ?
C63 C62 Au2 73.4(6) . . ?
C63 C62 H62A 116.2 . . ?
C63 C62 H62B 116.2 . . ?
Au2 C63 H63A 116.4 . . ?
Au2 C63 H63B 116.4 . . ?
C62 C63 Au2 71.6(6) . . ?
C62 C63 H63A 116.4 . . ?
C62 C63 H63B 116.4 . . ?
H63A C63 H63B 113.4 . . ?
F1 Sb1 F2 178.9(4) . . ?
F1 Sb1 F5 89.7(4) . . ?
F2 Sb1 F5 89.3(3) . . ?
F3 Sb1 F1 90.3(4) . . ?
F3 Sb1 F2 90.7(3) . . ?
F3 Sb1 F5 179.6(4) . . ?
F4 Sb1 F1 90.3(4) . . ?
F4 Sb1 F2 90.2(4) . . ?
F4 Sb1 F3 90.2(3) . . ?
F4 Sb1 F5 90.2(4) . . ?
F6 Sb1 F1 90.4(4) . . ?
F6 Sb1 F2 89.1(4) . . ?
F6 Sb1 F3 90.0(4) . . ?
F6 Sb1 F4 179.3(4) . . ?
F6 Sb1 F5 89.6(4) . . ?
F7 Sb2 F9 89.6(3) . . ?
F7 Sb2 F11 90.8(3) . . ?
F7 Sb2 F12 88.5(4) . . ?
F8 Sb2 F7 179.0(4) . . ?
F8 Sb2 F9 90.5(3) . . ?
F8 Sb2 F10 89.6(4) . . ?
F8 Sb2 F11 89.0(3) . . ?
F8 Sb2 F12 90.5(3) . . ?
F9 Sb2 F11 178.6(3) . . ?
F10 Sb2 F7 91.4(4) . . ?
F10 Sb2 F9 91.7(3) . . ?
F10 Sb2 F11 89.7(3) . . ?
F10 Sb2 F12 178.2(3) . . ?
F12 Sb2 F9 90.1(3) . . ?
F12 Sb2 F11 88.6(3) . . ?

loop_
_geom_bond_atom_site_label_1
_geom_bond_atom_site_label_2
_geom_bond_distance
_geom_bond_site_symmetry_2
_geom_bond_publ_flag
Au1 P1 2.289(2) . ?
Au1 C30 2.201(13) . ?
Au1 C31 2.257(12) . ?
P1 C1 1.832(10) . ?
P1 C22 1.893(9) . ?
P1 C26 1.881(10) . ?
C1 C2 1.410(13) . ?
C1 C6 1.401(13) . ?
C2 H2 0.9500 . ?
C2 C3 1.385(14) . ?
C3 H3 0.9500 . ?
C3 C4 1.367(13) . ?
C4 H4 0.9500 . ?
C4 C5 1.369(14) . ?
C5 H5 0.9500 . ?
C5 C6 1.409(14) . ?
C6 C7 1.511(13) . ?
C7 C8 1.424(14) . ?
C7 C12 1.404(14) . ?
C8 C9 1.402(13) . ?
C8 C13 1.481(14) . ?
C9 H9 0.9500 . ?
C9 C10 1.390(14) . ?
C10 C11 1.380(13) . ?
C10 C16 1.536(13) . ?
C11 H11 0.9500 . ?
C11 C12 1.398(13) . ?
C12 C19 1.515(13) . ?
C13 H13 1.0000 . ?
C13 C14 1.535(15) . ?
C13 C15 1.545(14) . ?
C14 H14A 0.9800 . ?
C14 H14B 0.9800 . ?
C14 H14C 0.9800 . ?
C15 H15A 0.9800 . ?
C15 H15B 0.9800 . ?
C15 H15C 0.9800 . ?
C16 H16 1.0000 . ?
C16 C17 1.527(17) . ?
C16 C18 1.507(16) . ?
C17 H17A 0.9800 . ?
C17 H17B 0.9800 . ?
C17 H17C 0.9800 . ?
C18 H18A 0.9800 . ?
C18 H18B 0.9800 . ?
C18 H18C 0.9800 . ?
C19 H19 1.0000 . ?
C19 C20 1.516(14) . ?
C19 C21 1.558(13) . ?
C20 H20A 0.9800 . ?
C20 H20B 0.9800 . ?
C20 H20C 0.9800 . ?
C21 H21A 0.9800 . ?
C21 H21B 0.9800 . ?
C21 H21C 0.9800 . ?
C22 C23 1.539(15) . ?
C22 C24 1.536(13) . ?
C22 C25 1.517(13) . ?
C23 H23A 0.9800 . ?
C23 H23B 0.9800 . ?
C23 H23C 0.9800 . ?
C24 H24A 0.9800 . ?
C24 H24B 0.9800 . ?
C24 H24C 0.9800 . ?
C25 H25A 0.9800 . ?
C25 H25B 0.9800 . ?
C25 H25C 0.9800 . ?
C26 C27 1.532(14) . ?
C26 C28 1.554(13) . ?
C26 C29 1.524(14) . ?
C27 H27A 0.9800 . ?
C27 H27B 0.9800 . ?
C27 H27C 0.9800 . ?
C28 H28A 0.9800 . ?
C28 H28B 0.9800 . ?
C28 H28C 0.9800 . ?
C29 H29A 0.9800 . ?
C29 H29B 0.9800 . ?
C29 H29C 0.9800 . ?
C30 H30A 0.9900 . ?
C30 H30B 0.9900 . ?
C30 C31 1.28(2) . ?
C31 H31A 0.9900 . ?
C31 H31B 0.9900 . ?
Au2 P2 2.289(2) . ?
Au2 C62 2.237(9) . ?
Au2 C63 2.261(9) . ?
P2 C38 1.826(10) . ?
P2 C54 1.876(10) . ?
P2 C58 1.882(9) . ?
C32 H32 0.9500 . ?
C32 C40 1.392(13) . ?
C32 C42 1.387(13) . ?
C33 H33 0.9500 . ?
C33 C34 1.382(13) . ?
C33 C38 1.403(12) . ?
C34 H34 0.9500 . ?
C34 C35 1.363(15) . ?
C35 H35 0.9500 . ?
C35 C36 1.392(13) . ?
C36 H36 0.9500 . ?
C36 C37 1.396(14) . ?
C37 C38 1.419(13) . ?
C37 C39 1.521(12) . ?
C39 C40 1.411(13) . ?
C39 C44 1.405(13) . ?
C40 C45 1.527(12) . ?
C42 C43 1.392(13) . ?
C42 C48 1.531(13) . ?
C43 H43 0.9500 . ?
C43 C44 1.393(13) . ?
C44 C51 1.532(13) . ?
C45 H45 1.0000 . ?
C45 C46 1.542(13) . ?
C45 C47 1.510(13) . ?
C46 H46A 0.9800 . ?
C46 H46B 0.9800 . ?
C46 H46C 0.9800 . ?
C47 H47A 0.9800 . ?
C47 H47B 0.9800 . ?
C47 H47C 0.9800 . ?
C48 H48 1.0000 . ?
C48 C49 1.510(15) . ?
C48 C50 1.506(15) . ?
C49 H49A 0.9800 . ?
C49 H49B 0.9800 . ?
C49 H49C 0.9800 . ?
C50 H50A 0.9800 . ?
C50 H50B 0.9800 . ?
C50 H50C 0.9800 . ?
C51 H51 1.0000 . ?
C51 C52 1.540(13) . ?
C51 C53 1.528(15) . ?
C52 H52A 0.9800 . ?
C52 H52B 0.9800 . ?
C52 H52C 0.9800 . ?
C53 H53A 0.9800 . ?
C53 H53B 0.9800 . ?
C53 H53C 0.9800 . ?
C54 C55 1.534(13) . ?
C54 C56 1.526(13) . ?
C54 C57 1.536(13) . ?
C55 H55A 0.9800 . ?
C55 H55B 0.9800 . ?
C55 H55C 0.9800 . ?
C56 H56A 0.9800 . ?
C56 H56B 0.9800 . ?
C56 H56C 0.9800 . ?
C57 H57A 0.9800 . ?
C57 H57B 0.9800 . ?
C57 H57C 0.9800 . ?
C58 C59 1.527(13) . ?
C58 C60 1.550(14) . ?
C58 C61 1.538(14) . ?
C59 H59A 0.9800 . ?
C59 H59B 0.9800 . ?
C59 H59C 0.9800 . ?
C60 H60A 0.9800 . ?
C60 H60B 0.9800 . ?
C60 H60C 0.9800 . ?
C61 H61A 0.9800 . ?
C61 H61B 0.9800 . ?
C61 H61C 0.9800 . ?
C62 H62A 0.9900 . ?
C62 H62B 0.9900 . ?
C62 C63 1.353(15) . ?
C63 H63A 0.9900 . ?
C63 H63B 0.9900 . ?
Sb1 F1 1.864(8) . ?
Sb1 F2 1.871(6) . ?
Sb1 F3 1.856(6) . ?
Sb1 F4 1.850(7) . ?
Sb1 F5 1.876(7) . ?
Sb1 F6 1.848(8) . ?
Sb2 F7 1.864(6) . ?
Sb2 F8 1.852(6) . ?
Sb2 F9 1.873(6) . ?
Sb2 F10 1.857(6) . ?
Sb2 F11 1.881(6) . ?
Sb2 F12 1.866(6) . ?

loop_
_geom_torsion_atom_site_label_1
_geom_torsion_atom_site_label_2
_geom_torsion_atom_site_label_3
_geom_torsion_atom_site_label_4
_geom_torsion
_geom_torsion_site_symmetry_1
_geom_torsion_site_symmetry_2
_geom_torsion_site_symmetry_3
_geom_torsion_site_symmetry_4
_geom_torsion_publ_flag
Au1 P1 C1 C2 -177.1(6) . . . . ?
Au1 P1 C1 C6 1.2(9) . . . . ?
Au1 P1 C22 C23 88.8(7) . . . . ?
Au1 P1 C22 C24 -151.3(6) . . . . ?
Au1 P1 C22 C25 -29.3(8) . . . . ?
Au1 P1 C26 C27 -51.2(7) . . . . ?
Au1 P1 C26 C28 -169.8(6) . . . . ?
Au1 P1 C26 C29 66.2(7) . . . . ?
P1 C1 C2 C3 177.6(8) . . . . ?
P1 C1 C6 C5 -177.0(7) . . . . ?
P1 C1 C6 C7 3.3(15) . . . . ?
C1 P1 C22 C23 -33.3(8) . . . . ?
C1 P1 C22 C24 86.6(8) . . . . ?
C1 P1 C22 C25 -151.4(7) . . . . ?
C1 P1 C26 C27 68.5(7) . . . . ?
C1 P1 C26 C28 -50.0(8) . . . . ?
C1 P1 C26 C29 -174.0(7) . . . . ?
C1 C2 C3 C4 -0.4(15) . . . . ?
C1 C6 C7 C8 -91.0(13) . . . . ?
C1 C6 C7 C12 100.5(12) . . . . ?
C2 C1 C6 C5 1.3(14) . . . . ?
C2 C1 C6 C7 -178.4(9) . . . . ?
C2 C3 C4 C5 1.0(15) . . . . ?
C3 C4 C5 C6 -0.4(16) . . . . ?
C4 C5 C6 C1 -0.8(15) . . . . ?
C4 C5 C6 C7 179.0(9) . . . . ?
C5 C6 C7 C8 89.2(11) . . . . ?
C5 C6 C7 C12 -79.3(12) . . . . ?
C6 C1 C2 C3 -0.8(14) . . . . ?
C6 C7 C8 C9 -171.7(8) . . . . ?
C6 C7 C8 C13 5.1(14) . . . . ?
C6 C7 C12 C11 171.9(9) . . . . ?
C6 C7 C12 C19 -4.0(14) . . . . ?
C7 C8 C9 C10 1.6(14) . . . . ?
C7 C8 C13 C14 -107.2(11) . . . . ?
C7 C8 C13 C15 130.2(10) . . . . ?
C7 C12 C19 C20 -135.7(10) . . . . ?
C7 C12 C19 C21 100.7(11) . . . . ?
C8 C7 C12 C11 3.4(14) . . . . ?
C8 C7 C12 C19 -172.5(9) . . . . ?
C8 C9 C10 C11 0.3(15) . . . . ?
C8 C9 C10 C16 175.5(9) . . . . ?
C9 C8 C13 C14 69.5(12) . . . . ?
C9 C8 C13 C15 -53.1(12) . . . . ?
C9 C10 C11 C12 -0.4(15) . . . . ?
C9 C10 C16 C17 -75.3(12) . . . . ?
C9 C10 C16 C18 160.3(12) . . . . ?
C10 C11 C12 C7 -1.5(15) . . . . ?
C10 C11 C12 C19 174.6(9) . . . . ?
C11 C10 C16 C17 99.6(12) . . . . ?
C11 C10 C16 C18 -24.8(17) . . . . ?
C11 C12 C19 C20 48.3(12) . . . . ?
C11 C12 C19 C21 -75.2(11) . . . . ?
C12 C7 C8 C9 -3.4(14) . . . . ?
C12 C7 C8 C13 173.4(9) . . . . ?
C13 C8 C9 C10 -175.3(9) . . . . ?
C16 C10 C11 C12 -175.3(10) . . . . ?
C22 P1 C1 C2 -55.9(9) . . . . ?
C22 P1 C1 C6 122.4(8) . . . . ?
C22 P1 C26 C27 -171.3(6) . . . . ?
C22 P1 C26 C28 70.1(8) . . . . ?
C22 P1 C26 C29 -53.9(8) . . . . ?
C26 P1 C1 C2 66.4(8) . . . . ?
C26 P1 C1 C6 -115.3(9) . . . . ?
C26 P1 C22 C23 -153.2(7) . . . . ?
C26 P1 C22 C24 -33.3(9) . . . . ?
C26 P1 C22 C25 88.6(8) . . . . ?
Au2 P2 C38 C33 177.6(6) . . . . ?
Au2 P2 C38 C37 -1.3(9) . . . . ?
Au2 P2 C54 C55 -63.1(7) . . . . ?
Au2 P2 C54 C56 172.3(6) . . . . ?
Au2 P2 C54 C57 53.0(6) . . . . ?
Au2 P2 C58 C59 32.4(8) . . . . ?
Au2 P2 C58 C60 -83.9(6) . . . . ?
Au2 P2 C58 C61 154.3(6) . . . . ?
C32 C40 C45 C46 71.7(11) . . . . ?
C32 C40 C45 C47 -50.3(12) . . . . ?
C32 C42 C43 C44 -1.3(15) . . . . ?
C32 C42 C48 C49 76.4(13) . . . . ?
C32 C42 C48 C50 -49.5(14) . . . . ?
C33 C34 C35 C36 -1.9(15) . . . . ?
C34 C33 C38 P2 178.8(8) . . . . ?
C34 C33 C38 C37 -2.3(14) . . . . ?
C34 C35 C36 C37 -0.7(15) . . . . ?
C35 C36 C37 C38 1.8(14) . . . . ?
C35 C36 C37 C39 -178.8(9) . . . . ?
C36 C37 C38 P2 178.5(7) . . . . ?
C36 C37 C38 C33 -0.3(13) . . . . ?
C36 C37 C39 C40 80.8(11) . . . . ?
C36 C37 C39 C44 -87.2(10) . . . . ?
C37 C39 C40 C32 -170.8(9) . . . . ?
C37 C39 C40 C45 3.8(13) . . . . ?
C37 C39 C44 C43 169.9(9) . . . . ?
C37 C39 C44 C51 -4.5(13) . . . . ?
C38 P2 C54 C55 178.1(6) . . . . ?
C38 P2 C54 C56 53.4(8) . . . . ?
C38 P2 C54 C57 -65.8(7) . . . . ?
C38 P2 C58 C59 153.1(7) . . . . ?
C38 P2 C58 C60 36.8(8) . . . . ?
C38 P2 C58 C61 -85.0(8) . . . . ?
C38 C33 C34 C35 3.4(15) . . . . ?
C38 C37 C39 C40 -99.8(11) . . . . ?
C38 C37 C39 C44 92.1(12) . . . . ?
C39 C37 C38 P2 -0.8(13) . . . . ?
C39 C37 C38 C33 -179.7(8) . . . . ?
C39 C40 C45 C46 -103.0(10) . . . . ?
C39 C40 C45 C47 135.1(9) . . . . ?
C39 C44 C51 C52 -128.7(10) . . . . ?
C39 C44 C51 C53 110.8(10) . . . . ?
C40 C32 C42 C43 0.5(15) . . . . ?
C40 C32 C42 C48 178.6(9) . . . . ?
C40 C39 C44 C43 1.8(13) . . . . ?
C40 C39 C44 C51 -172.6(8) . . . . ?
C42 C32 C40 C39 1.4(15) . . . . ?
C42 C32 C40 C45 -173.3(9) . . . . ?
C42 C43 C44 C39 0.2(15) . . . . ?
C42 C43 C44 C51 174.8(9) . . . . ?
C43 C42 C48 C49 -105.6(12) . . . . ?
C43 C42 C48 C50 128.5(11) . . . . ?
C43 C44 C51 C52 56.9(12) . . . . ?
C43 C44 C51 C53 -63.6(11) . . . . ?
C44 C39 C40 C32 -2.5(13) . . . . ?
C44 C39 C40 C45 172.0(8) . . . . ?
C48 C42 C43 C44 -179.4(9) . . . . ?
C54 P2 C38 C33 -65.3(8) . . . . ?
C54 P2 C38 C37 115.8(8) . . . . ?
C54 P2 C58 C59 -86.6(8) . . . . ?
C54 P2 C58 C60 157.1(6) . . . . ?
C54 P2 C58 C61 35.3(8) . . . . ?
C58 P2 C38 C33 57.3(8) . . . . ?
C58 P2 C38 C37 -121.5(8) . . . . ?
C58 P2 C54 C55 57.1(8) . . . . ?
C58 P2 C54 C56 -67.5(8) . . . . ?
C58 P2 C54 C57 173.2(6) . . . . ?
